data_4037358
loop_
_publ_author_name
'Kise, Naoki'
'Hamada, Yusuke'
'Sakurai, Toshihiko'

_publ_section_title
;
 Electroreductive Intermolecular Coupling of Coumarins with Benzophenones:
 Synthesis of 4-(2-Hydroxyphenyl)-5,5-diaryl-\g-butyrolactones,
 2-(2,2-Diaryl-2,3-dihydrobenzofuran-3-yl)acetic Acids, and
 4-(Diarylmethyl)coumarins.
;
_journal_issue 22
_journal_name_full 'The Journal of organic chemistry'
_journal_page_first 11043
_journal_page_last 11056
_journal_paper_doi 10.1021/acs.joc.6b02056
_journal_volume 81
_journal_year 2016
_chemical_formula_moiety 'C23 H16 F2 O2'
_chemical_formula_sum 'C23 H16 F2 O2'
_chemical_formula_weight 362.36
_chemical_melting_point 453.0(10)
_chemical_name_systematic
; 
4-(Bis(4-fluorophenyl)methylene)-3-methylchroman-2-one
;
_space_group_IT_number 2
_space_group_name_Hall '-P 1'
_space_group_name_H-M_alt 'P -1'
_symmetry_cell_setting triclinic
_symmetry_space_group_name_Hall '-P 1'
_symmetry_space_group_name_H-M 'P -1'
_atom_sites_solution_hydrogens geom
_atom_sites_solution_primary direct
_atom_sites_solution_secondary difmap
_audit_creation_method SHELXL-97
_cell_angle_alpha 110.185(17)
_cell_angle_beta 91.33(3)
_cell_angle_gamma 114.823(16)
_cell_formula_units_Z 2
_cell_length_a 9.538(5)
_cell_length_b 9.716(3)
_cell_length_c 11.544(4)
_cell_measurement_reflns_used 1905
_cell_measurement_temperature 298(2)
_cell_measurement_theta_max 27.1
_cell_measurement_theta_min 3.7
_cell_volume 893.4(7)
_computing_cell_refinement PROCESS-AUTO
_computing_data_collection PROCESS-AUTO
_computing_data_reduction PROCESS-AUTO
_computing_publication_material yadokari-XG
_computing_structure_refinement 'SHELXL-97 (Sheldrick, 1997)'
_computing_structure_solution 'SHELXS-97 (Sheldrick, 1990)'
_diffrn_ambient_temperature 298(2)
_diffrn_detector_area_resol_mean 10.00
_diffrn_measured_fraction_theta_full 0.989
_diffrn_measured_fraction_theta_max 0.989
_diffrn_measurement_device_type 'Rigaku RAXIS-RAPID'
_diffrn_measurement_method \w
_diffrn_radiation_monochromator graphite
_diffrn_radiation_source 'fine-focus sealed tube'
_diffrn_radiation_type MoK\a
_diffrn_radiation_wavelength 0.71075
_diffrn_reflns_av_R_equivalents 0.0286
_diffrn_reflns_av_sigmaI/netI 0.0587
_diffrn_reflns_limit_h_max 12
_diffrn_reflns_limit_h_min -12
_diffrn_reflns_limit_k_max 12
_diffrn_reflns_limit_k_min -12
_diffrn_reflns_limit_l_max 14
_diffrn_reflns_limit_l_min -14
_diffrn_reflns_number 8839
_diffrn_reflns_theta_full 27.46
_diffrn_reflns_theta_max 27.46
_diffrn_reflns_theta_min 3.36
_exptl_absorpt_coefficient_mu 0.099
_exptl_absorpt_correction_T_max 0.9757
_exptl_absorpt_correction_T_min 0.9521
_exptl_absorpt_correction_type multi-scan
_exptl_absorpt_process_details
;
    Higashi, T. (1995). Program for Absorption Correction.
    Rigaku Corporation, Tokyo, Japan.
;
_exptl_crystal_colour colorless
_exptl_crystal_density_diffrn 1.347
_exptl_crystal_density_method 'not measured'
_exptl_crystal_description block
_exptl_crystal_F_000 376
_exptl_crystal_size_max 0.50
_exptl_crystal_size_mid 0.45
_exptl_crystal_size_min 0.25
_refine_diff_density_max 0.150
_refine_diff_density_min -0.155
_refine_diff_density_rms 0.027
_refine_ls_extinction_method none
_refine_ls_goodness_of_fit_ref 1.008
_refine_ls_hydrogen_treatment refall
_refine_ls_matrix_type full
_refine_ls_number_parameters 245
_refine_ls_number_reflns 4046
_refine_ls_number_restraints 0
_refine_ls_restrained_S_all 1.008
_refine_ls_R_factor_all 0.0932
_refine_ls_R_factor_gt 0.0419
_refine_ls_shift/su_max 0.000
_refine_ls_shift/su_mean 0.000
_refine_ls_structure_factor_coef Fsqd
_refine_ls_weighting_details 'calc w=1/[\s^2^(Fo^2^)+(0.0290P)^2^+0.0000P] where P=(Fo^2^+2Fc^2^)/3'
_refine_ls_weighting_scheme calc
_refine_ls_wR_factor_gt 0.0695
_refine_ls_wR_factor_ref 0.0755
_reflns_number_gt 2291
_reflns_number_total 4046
_reflns_threshold_expression >2sigma(I)
_cod_data_source_file jo-2016-02056y-File017.cif
_cod_data_source_block 10h
_cod_depositor_comments
;
The following automatic conversions were performed:

data item '_chemical_melting_point' value '452-454' was changed to
'453.0(10)' -- the average value was taken and precision was
estimated.

Automatic conversion script
Id: cif_fix_values 6909 2019-04-08 15:41:33Z antanas 
;
_cod_original_cell_volume 893.4(6)
_cod_database_code 4037358

loop_
_symmetry_equiv_pos_as_xyz
'x, y, z'
'-x, -y, -z'

loop_
_atom_site_label
_atom_site_type_symbol
_atom_site_fract_x
_atom_site_fract_y
_atom_site_fract_z
_atom_site_U_iso_or_equiv
_atom_site_adp_type
_atom_site_occupancy
_atom_site_symmetry_multiplicity
_atom_site_calc_flag
_atom_site_refinement_flags
O1 O 0.05643(12) 0.34311(11) 0.92058(8) 0.0567(3) Uani 1 1 d .
C1 C 0.19228(18) 0.33624(17) 0.94873(13) 0.0502(4) Uani 1 1 d .
O2 O 0.26944(13) 0.42257(13) 1.05239(9) 0.0755(3) Uani 1 1 d .
C2 C 0.23587(15) 0.22505(15) 0.84646(12) 0.0428(3) Uani 1 1 d .
H1 H 0.3043 0.1946 0.8857 0.051 Uiso 1 1 calc R
C3 C 0.33049(16) 0.32494(16) 0.77166(13) 0.0597(4) Uani 1 1 d .
H2 H 0.2645 0.3546 0.7318 0.090 Uiso 1 1 calc R
H3 H 0.3660 0.2594 0.7087 0.090 Uiso 1 1 calc R
H4 H 0.4198 0.4230 0.8280 0.090 Uiso 1 1 calc R
C4 C 0.09144(14) 0.06940(15) 0.76433(11) 0.0378(3) Uani 1 1 d .
C5 C 0.07775(14) -0.08269(15) 0.73840(11) 0.0382(3) Uani 1 1 d .
C6 C -0.07141(15) -0.23626(14) 0.66816(12) 0.0404(3) Uani 1 1 d .
C7 C -0.20328(16) -0.27466(16) 0.72141(13) 0.0500(4) Uani 1 1 d .
H5 H -0.2018 -0.2004 0.7988 0.060 Uiso 1 1 calc R
C8 C -0.33754(17) -0.42216(19) 0.66117(15) 0.0600(4) Uani 1 1 d .
H6 H -0.4263 -0.4483 0.6973 0.072 Uiso 1 1 calc R
C9 C -0.33705(17) -0.52804(17) 0.54818(16) 0.0567(4) Uani 1 1 d .
F1 F -0.46812(10) -0.67560(10) 0.49136(9) 0.0868(3) Uani 1 1 d .
C10 C -0.21172(18) -0.49463(17) 0.49028(14) 0.0582(4) Uani 1 1 d .
H7 H -0.2164 -0.5683 0.4114 0.070 Uiso 1 1 calc R
C11 C -0.07685(16) -0.34767(16) 0.55202(13) 0.0520(4) Uani 1 1 d .
H8 H 0.0114 -0.3233 0.5151 0.062 Uiso 1 1 calc R
C12 C 0.20460(15) -0.11423(15) 0.78458(11) 0.0398(3) Uani 1 1 d .
C13 C 0.16899(17) -0.21614(16) 0.85093(13) 0.0528(4) Uani 1 1 d .
H9 H 0.0672 -0.2630 0.8652 0.063 Uiso 1 1 calc R
C14 C 0.28144(19) -0.24923(17) 0.89607(14) 0.0598(4) Uani 1 1 d .
H10 H 0.2574 -0.3143 0.9429 0.072 Uiso 1 1 calc R
C15 C 0.42867(18) -0.18443(18) 0.87047(13) 0.0535(4) Uani 1 1 d .
F2 F 0.53912(11) -0.21846(11) 0.91381(8) 0.0795(3) Uani 1 1 d .
C16 C 0.46934(17) -0.08682(18) 0.80404(13) 0.0533(4) Uani 1 1 d .
H11 H 0.5705 -0.0444 0.7876 0.064 Uiso 1 1 calc R
C17 C 0.35593(16) -0.05225(16) 0.76138(12) 0.0465(3) Uani 1 1 d .
H12 H 0.3822 0.0145 0.7158 0.056 Uiso 1 1 calc R
C18 C -0.03269(15) 0.10481(15) 0.72213(12) 0.0387(3) Uani 1 1 d .
C19 C -0.13921(15) 0.01461(16) 0.60732(12) 0.0469(3) Uani 1 1 d .
H13 H -0.1356 -0.0779 0.5498 0.056 Uiso 1 1 calc R
C20 C -0.24988(17) 0.05979(18) 0.57729(14) 0.0551(4) Uani 1 1 d .
H14 H -0.3212 -0.0038 0.5009 0.066 Uiso 1 1 calc R
C21 C -0.25555(18) 0.19825(19) 0.65942(15) 0.0587(4) Uani 1 1 d .
H15 H -0.3303 0.2281 0.6385 0.070 Uiso 1 1 calc R
C22 C -0.15048(17) 0.29229(18) 0.77246(14) 0.0566(4) Uani 1 1 d .
H16 H -0.1528 0.3865 0.8284 0.068 Uiso 1 1 calc R
C23 C -0.04169(16) 0.24461(16) 0.80145(13) 0.0455(3) Uani 1 1 d .

loop_
_atom_site_aniso_label
_atom_site_aniso_U_11
_atom_site_aniso_U_22
_atom_site_aniso_U_33
_atom_site_aniso_U_23
_atom_site_aniso_U_13
_atom_site_aniso_U_12
O1 0.0669(7) 0.0501(6) 0.0494(6) 0.0054(5) 0.0072(5) 0.0347(5)
C1 0.0628(10) 0.0409(8) 0.0454(9) 0.0135(8) 0.0077(8) 0.0251(8)
O2 0.0932(9) 0.0718(8) 0.0454(6) -0.0027(6) -0.0081(6) 0.0449(7)
C2 0.0454(8) 0.0359(7) 0.0447(8) 0.0135(7) 0.0061(6) 0.0182(6)
C3 0.0590(10) 0.0417(8) 0.0612(9) 0.0167(8) 0.0148(7) 0.0103(7)
C4 0.0413(8) 0.0361(7) 0.0363(7) 0.0139(6) 0.0094(6) 0.0181(6)
C5 0.0415(8) 0.0359(7) 0.0386(7) 0.0150(6) 0.0115(6) 0.0183(6)
C6 0.0425(8) 0.0331(7) 0.0489(8) 0.0172(7) 0.0091(6) 0.0191(6)
C7 0.0494(9) 0.0435(8) 0.0540(9) 0.0194(8) 0.0149(7) 0.0178(7)
C8 0.0463(10) 0.0562(10) 0.0726(11) 0.0322(10) 0.0140(8) 0.0134(8)
C9 0.0464(10) 0.0353(8) 0.0753(11) 0.0213(9) -0.0087(8) 0.0082(7)
F1 0.0625(6) 0.0491(5) 0.1113(8) 0.0232(5) -0.0180(5) 0.0004(5)
C10 0.0627(11) 0.0404(9) 0.0590(10) 0.0053(8) -0.0021(8) 0.0243(8)
C11 0.0479(9) 0.0432(9) 0.0584(9) 0.0122(8) 0.0124(7) 0.0211(7)
C12 0.0460(8) 0.0322(7) 0.0393(7) 0.0099(6) 0.0082(6) 0.0194(6)
C13 0.0563(9) 0.0478(8) 0.0637(9) 0.0286(8) 0.0162(7) 0.0264(7)
C14 0.0798(12) 0.0527(9) 0.0611(10) 0.0292(8) 0.0140(9) 0.0373(9)
C15 0.0639(11) 0.0549(9) 0.0476(9) 0.0115(8) -0.0004(8) 0.0395(8)
F2 0.0891(7) 0.0945(7) 0.0775(6) 0.0311(6) 0.0025(5) 0.0645(6)
C16 0.0502(9) 0.0593(9) 0.0521(8) 0.0177(8) 0.0091(7) 0.0299(8)
C17 0.0485(9) 0.0468(8) 0.0472(8) 0.0198(7) 0.0093(7) 0.0234(7)
C18 0.0438(8) 0.0352(7) 0.0405(7) 0.0176(7) 0.0125(6) 0.0186(6)
C19 0.0521(9) 0.0420(8) 0.0453(8) 0.0154(7) 0.0080(7) 0.0218(7)
C20 0.0547(9) 0.0570(10) 0.0574(9) 0.0275(9) 0.0028(7) 0.0252(8)
C21 0.0557(10) 0.0602(10) 0.0795(11) 0.0380(10) 0.0139(9) 0.0350(8)
C22 0.0633(10) 0.0488(9) 0.0684(10) 0.0223(9) 0.0166(8) 0.0353(8)
C23 0.0509(9) 0.0407(8) 0.0476(8) 0.0174(7) 0.0108(7) 0.0230(7)

loop_
_atom_type_symbol
_atom_type_description
_atom_type_scat_dispersion_real
_atom_type_scat_dispersion_imag
_atom_type_scat_source
C C 0.0033 0.0016 'International Tables Vol C Tables 4.2.6.8 and 6.1.1.4'
H H 0.0000 0.0000 'International Tables Vol C Tables 4.2.6.8 and 6.1.1.4'
O O 0.0106 0.0060 'International Tables Vol C Tables 4.2.6.8 and 6.1.1.4'
F F 0.0171 0.0103 'International Tables Vol C Tables 4.2.6.8 and 6.1.1.4'

loop_
_geom_angle_atom_site_label_1
_geom_angle_atom_site_label_2
_geom_angle_atom_site_label_3
_geom_angle
C1 O1 C23 120.78(11)
O2 C1 O1 117.16(13)
O2 C1 C2 125.05(14)
O1 C1 C2 117.77(12)
C1 C2 C4 111.22(12)
C1 C2 C3 107.39(11)
C4 C2 C3 112.67(11)
C1 C2 H1 108.5
C4 C2 H1 108.5
C3 C2 H1 108.5
C2 C3 H2 109.5
C2 C3 H3 109.5
H2 C3 H3 109.5
C2 C3 H4 109.5
H2 C3 H4 109.5
H3 C3 H4 109.5
C5 C4 C18 125.04(12)
C5 C4 C2 122.93(12)
C18 C4 C2 111.97(11)
C4 C5 C12 123.69(12)
C4 C5 C6 122.65(12)
C12 C5 C6 113.51(11)
C7 C6 C11 118.67(13)
C7 C6 C5 120.48(12)
C11 C6 C5 120.72(12)
C6 C7 C8 120.74(14)
C6 C7 H5 119.6
C8 C7 H5 119.6
C9 C8 C7 118.54(15)
C9 C8 H6 120.7
C7 C8 H6 120.7
C8 C9 C10 123.08(13)
C8 C9 F1 118.15(15)
C10 C9 F1 118.77(15)
C9 C10 C11 118.04(14)
C9 C10 H7 121.0
C11 C10 H7 121.0
C10 C11 C6 120.90(14)
C10 C11 H8 119.6
C6 C11 H8 119.6
C17 C12 C13 117.33(13)
C17 C12 C5 123.72(11)
C13 C12 C5 118.91(12)
C14 C13 C12 121.43(14)
C14 C13 H9 119.3
C12 C13 H9 119.3
C15 C14 C13 118.56(14)
C15 C14 H10 120.7
C13 C14 H10 120.7
C16 C15 F2 118.82(14)
C16 C15 C14 122.59(14)
F2 C15 C14 118.59(14)
C15 C16 C17 118.14(14)
C15 C16 H11 120.9
C17 C16 H11 120.9
C12 C17 C16 121.91(13)
C12 C17 H12 119.0
C16 C17 H12 119.0
C23 C18 C19 116.06(13)
C23 C18 C4 117.63(12)
C19 C18 C4 126.26(12)
C20 C19 C18 121.35(14)
C20 C19 H13 119.3
C18 C19 H13 119.3
C21 C20 C19 120.54(15)
C21 C20 H14 119.7
C19 C20 H14 119.7
C22 C21 C20 119.85(14)
C22 C21 H15 120.1
C20 C21 H15 120.1
C21 C22 C23 118.85(14)
C21 C22 H16 120.6
C23 C22 H16 120.6
C22 C23 C18 123.31(14)
C22 C23 O1 115.20(13)
C18 C23 O1 121.42(12)

loop_
_geom_bond_atom_site_label_1
_geom_bond_atom_site_label_2
_geom_bond_distance
O1 C1 1.3626(17)
O1 C23 1.4010(16)
C1 O2 1.1938(16)
C1 C2 1.5012(19)
C2 C4 1.5114(18)
C2 C3 1.5431(17)
C2 H1 0.9800
C3 H2 0.9600
C3 H3 0.9600
C3 H4 0.9600
C4 C5 1.3496(17)
C4 C18 1.4793(19)
C5 C12 1.4952(18)
C5 C6 1.4956(18)
C6 C7 1.3782(18)
C6 C11 1.3856(18)
C7 C8 1.3810(19)
C7 H5 0.9300
C8 C9 1.356(2)
C8 H6 0.9300
C9 C10 1.357(2)
C9 F1 1.3626(16)
C10 C11 1.3836(19)
C10 H7 0.9300
C11 H8 0.9300
C12 C17 1.3847(18)
C12 C13 1.3913(17)
C13 C14 1.3800(19)
C13 H9 0.9300
C14 C15 1.364(2)
C14 H10 0.9300
C15 C16 1.3583(19)
C15 F2 1.3607(16)
C16 C17 1.3855(19)
C16 H11 0.9300
C17 H12 0.9300
C18 C23 1.3907(18)
C18 C19 1.3946(18)
C19 C20 1.3798(19)
C19 H13 0.9300
C20 C21 1.377(2)
C20 H14 0.9300
C21 C22 1.375(2)
C21 H15 0.9300
C22 C23 1.3777(19)
C22 H16 0.9300

loop_
_geom_torsion_atom_site_label_1
_geom_torsion_atom_site_label_2
_geom_torsion_atom_site_label_3
_geom_torsion_atom_site_label_4
_geom_torsion
C23 O1 C1 O2 -179.38(12)
C23 O1 C1 C2 2.38(17)
O2 C1 C2 C4 145.59(14)
O1 C1 C2 C4 -36.32(16)
O2 C1 C2 C3 -90.70(17)
O1 C1 C2 C3 87.39(14)
C1 C2 C4 C5 -128.25(13)
C3 C2 C4 C5 111.10(14)
C1 C2 C4 C18 49.14(13)
C3 C2 C4 C18 -71.51(14)
C18 C4 C5 C12 -178.82(11)
C2 C4 C5 C12 -1.78(18)
C18 C4 C5 C6 -3.47(19)
C2 C4 C5 C6 173.57(11)
C4 C5 C6 C7 -67.79(16)
C12 C5 C6 C7 107.99(14)
C4 C5 C6 C11 116.35(14)
C12 C5 C6 C11 -67.87(14)
C11 C6 C7 C8 0.87(19)
C5 C6 C7 C8 -175.07(12)
C6 C7 C8 C9 -0.3(2)
C7 C8 C9 C10 -1.3(2)
C7 C8 C9 F1 177.86(12)
C8 C9 C10 C11 2.2(2)
F1 C9 C10 C11 -176.95(12)
C9 C10 C11 C6 -1.5(2)
C7 C6 C11 C10 0.07(19)
C5 C6 C11 C10 176.00(12)
C4 C5 C12 C17 -56.69(18)
C6 C5 C12 C17 127.58(13)
C4 C5 C12 C13 125.71(14)
C6 C5 C12 C13 -50.02(15)
C17 C12 C13 C14 2.4(2)
C5 C12 C13 C14 -179.83(12)
C12 C13 C14 C15 -2.3(2)
C13 C14 C15 C16 1.0(2)
C13 C14 C15 F2 -179.31(13)
F2 C15 C16 C17 -179.51(12)
C14 C15 C16 C17 0.2(2)
C13 C12 C17 C16 -1.19(19)
C5 C12 C17 C16 -178.84(12)
C15 C16 C17 C12 -0.1(2)
C5 C4 C18 C23 146.84(12)
C2 C4 C18 C23 -30.48(15)
C5 C4 C18 C19 -35.80(19)
C2 C4 C18 C19 146.87(12)
C23 C18 C19 C20 -2.11(18)
C4 C18 C19 C20 -179.50(12)
C18 C19 C20 C21 1.5(2)
C19 C20 C21 C22 -0.2(2)
C20 C21 C22 C23 -0.4(2)
C21 C22 C23 C18 -0.3(2)
C21 C22 C23 O1 -177.37(11)
C19 C18 C23 C22 1.54(18)
C4 C18 C23 C22 179.17(12)
C19 C18 C23 O1 178.43(10)
C4 C18 C23 O1 -3.94(17)
C1 O1 C23 C22 -163.32(12)
C1 O1 C23 C18 19.55(17)
